data_7225564
loop_
_publ_author_name
'HALDAR, DEBASISH'
'Maji, Krishnendu'
'Pramanik, Apurba'
'Paikar, Arpita'

_publ_section_title
;
 Photo-responsive modulation of hybrid peptide assembly, charge transfer
 complex formation and gelation
;
_journal_name_full 'RSC Adv.'
_journal_paper_doi 10.1039/C6RA13026G
_journal_year 2016
_chemical_absolute_configuration unk
_chemical_formula_moiety 'C26 H33 N3 O6'
_chemical_formula_sum 'C26 H33 N6 O6'
_chemical_formula_weight 483.55
_chemical_name_systematic
;
 ? 
;
_space_group_crystal_system monoclinic
_space_group_IT_number 5
_space_group_name_Hall 'C 2y'
_space_group_name_H-M_alt 'C 1 2 1'
_symmetry_space_group_name_Hall 'C 2y'
_symmetry_space_group_name_H-M 'C 1 2 1'
_atom_sites_solution_hydrogens geom
_atom_sites_solution_primary direct
_atom_sites_solution_secondary difmap
_audit_creation_date 2016-03-16
_audit_creation_method
;
Olex2 1.2
(compiled 2016.02.19 svn.r3266 for OlexSys, GUI svn.r5155)
;
_audit_update_record
;
2016-05-12 deposited with the CCDC.
2016-06-14 downloaded from the CCDC.
;
_cell_angle_alpha 90.00
_cell_angle_beta 95.071(15)
_cell_angle_gamma 90.00
_cell_formula_units_Z 4
_cell_length_a 34.468(6)
_cell_length_b 5.0526(7)
_cell_length_c 15.304(2)
_cell_measurement_reflns_used 1650
_cell_measurement_temperature 298(2)
_cell_measurement_theta_max 21.0290
_cell_measurement_theta_min 1.8400
_cell_volume 2654.8(7)
_computing_cell_refinement 'CrysAlisPro 1.171.38.41 (Rigaku OD, 2015)'
_computing_data_collection 'CrysAlisPro 1.171.38.41 (Rigaku OD, 2015)'
_computing_data_reduction 'CrysAlisPro 1.171.38.41 (Rigaku OD, 2015)'
_computing_molecular_graphics 'Olex2 (Dolomanov et al., 2009)'
_computing_publication_material 'Olex2 (Dolomanov et al., 2009)'
_computing_structure_refinement 'XH (Sheldrick, 2008)'
_computing_structure_solution 'SIR2004 (Burla et al., 2007)'
_diffrn_ambient_environment air
_diffrn_ambient_temperature 298(2)
_diffrn_detector 'CCD plate'
_diffrn_detector_area_resol_mean 7.9580
_diffrn_detector_type Eos
_diffrn_measured_fraction_theta_full 0.998
_diffrn_measured_fraction_theta_max 0.991
_diffrn_measurement_details
;
List of Runs (angles in degrees, time in seconds):

  1  \w    -11.00 101.00   1.00   75.06    --   27.16  57.00-120.00  112
  2  \w     36.00 121.00   1.00   75.06    --   27.16 178.00 150.00   85
  3  \w    -14.00 104.00   1.00   75.06    --   27.16  77.00 -30.00  118
  4  \w    -51.00  27.00   1.00   75.06    --   27.16 -38.00  90.00   78
;
_diffrn_measurement_device 'four-circle diffractometer'
_diffrn_measurement_device_type 'SuperNova, Dual, Cu at zero, Eos'
_diffrn_measurement_method '\w scans'
_diffrn_orient_matrix_type 'CrysAlisPro convention (1999,Acta A55,543-557)'
_diffrn_orient_matrix_UB_11 -0.0193026000
_diffrn_orient_matrix_UB_12 0.0086653000
_diffrn_orient_matrix_UB_13 -0.0200900000
_diffrn_orient_matrix_UB_21 -0.0066867000
_diffrn_orient_matrix_UB_22 -0.0754060000
_diffrn_orient_matrix_UB_23 0.0347144000
_diffrn_orient_matrix_UB_31 -0.0029500000
_diffrn_orient_matrix_UB_32 0.1181082000
_diffrn_orient_matrix_UB_33 0.0236797000
_diffrn_radiation_monochromator mirror
_diffrn_radiation_probe x-ray
_diffrn_radiation_type MoK\a
_diffrn_radiation_wavelength 0.71073
_diffrn_reflns_av_R_equivalents 0.0548
_diffrn_reflns_av_unetI/netI 0.0980
_diffrn_reflns_limit_h_max 42
_diffrn_reflns_limit_h_min -42
_diffrn_reflns_limit_k_max 5
_diffrn_reflns_limit_k_min -6
_diffrn_reflns_limit_l_max 19
_diffrn_reflns_limit_l_min -16
_diffrn_reflns_number 7609
_diffrn_reflns_theta_full 26.00
_diffrn_reflns_theta_max 26.37
_diffrn_reflns_theta_min 1.71
_diffrn_source 'micro-focus sealed X-ray tube'
_diffrn_source_type 'SuperNova (Mo) X-ray Source'
_exptl_absorpt_coefficient_mu 0.095
_exptl_absorpt_correction_T_max 1.00000
_exptl_absorpt_correction_T_min 0.50211
_exptl_absorpt_correction_type multi-scan
_exptl_absorpt_process_details
;
CrysAlisPro 1.171.38.41 (Rigaku Oxford Diffraction, 2015)
Empirical absorption correction using spherical harmonics,
 implemented in SCALE3 ABSPACK scaling algorithm.
;
_exptl_crystal_density_diffrn 1.210
_exptl_crystal_density_meas 1.210
_exptl_crystal_density_method 'not measured'
_exptl_crystal_description needle
_exptl_crystal_F_000 1032
_exptl_crystal_size_max 0.425
_exptl_crystal_size_mid 0.21
_exptl_crystal_size_min 0.195
_refine_diff_density_max 0.227
_refine_diff_density_min -0.274
_refine_diff_density_rms 0.050
_refine_ls_abs_structure_details 'Flack H D (1983), Acta Cryst. A39, 876-881'
_refine_ls_abs_structure_Flack 1(2)
_refine_ls_extinction_method none
_refine_ls_goodness_of_fit_ref 1.086
_refine_ls_hydrogen_treatment refall
_refine_ls_matrix_type full
_refine_ls_number_parameters 320
_refine_ls_number_reflns 4522
_refine_ls_number_restraints 1
_refine_ls_restrained_S_all 1.086
_refine_ls_R_factor_all 0.1396
_refine_ls_R_factor_gt 0.0780
_refine_ls_shift/su_max 0.002
_refine_ls_shift/su_mean 0.000
_refine_ls_structure_factor_coef Fsqd
_refine_ls_weighting_details 'calc w=1/[\s^2^(Fo^2^)+(0.0510P)^2^+0.6721P] where P=(Fo^2^+2Fc^2^)/3'
_refine_ls_weighting_scheme calc
_refine_ls_wR_factor_gt 0.1590
_refine_ls_wR_factor_ref 0.1915
_reflns_number_gt 2468
_reflns_number_total 4522
_reflns_threshold_expression >2sigma(I)
_cod_data_source_file c6ra13026g2.cif
_cod_data_source_block pglyp2
_cod_original_cell_volume 2654.7(7)
_cod_database_code 7225564
_chemical_oxdiff_formula 'C H N O'
_reflns_odcompleteness_completeness 99.76
_reflns_odcompleteness_iscentric 1
_reflns_odcompleteness_theta 25.97
_olex2_refinement_description
;
;
_olex2_date_sample_data_collection 2016-03-13
_olex2_submission_special_instructions 'No special instructions were received'
_oxdiff_exptl_absorpt_empirical_details
;
Empirical correction (ABSPACK) includes:
- Absorption correction using spherical harmonics
- Frame scaling
;
_oxdiff_exptl_absorpt_empirical_full_max 1.531
_oxdiff_exptl_absorpt_empirical_full_min 0.432

loop_
_space_group_symop_id
_space_group_symop_operation_xyz
1 'x, y, z'
2 '-x, y, -z'
3 'x+1/2, y+1/2, z'
4 '-x+1/2, y+1/2, -z'

loop_
_atom_site_label
_atom_site_type_symbol
_atom_site_fract_x
_atom_site_fract_y
_atom_site_fract_z
_atom_site_U_iso_or_equiv
_atom_site_adp_type
_atom_site_occupancy
_atom_site_calc_flag
O001 O -0.59503(11) -0.8039(7) -0.6402(2) 0.0703(11) Uani 1 d
N002 N -0.61997(11) -0.5341(8) -0.8159(2) 0.0495(11) Uani 1 d
H002 H -0.6157 -0.6931 -0.8327 0.059 Uiso 1 calc
O003 O -0.55800(12) -0.1675(7) -0.4361(2) 0.0722(12) Uani 1 d
O004 O -0.61617(13) -0.1042(8) -0.8510(2) 0.0784(13) Uani 1 d
N005 N -0.56379(11) -0.6074(8) -0.4282(2) 0.0496(10) Uani 1 d
H005 H -0.5609 -0.7546 -0.4551 0.059 Uiso 1 calc
O006 O -0.60280(13) -0.4275(7) -0.9451(2) 0.0802(13) Uani 1 d
N007 N -0.58029(11) -0.3725(8) -0.6248(2) 0.0508(10) Uani 1 d
H007 H -0.5867 -0.2129 -0.6392 0.061 Uiso 1 calc
O008 O -0.55663(13) -0.9240(9) -0.2248(3) 0.0901(14) Uani 1 d
C009 C -0.60167(15) -0.5701(11) -0.6610(3) 0.0490(13) Uani 1 d
O00A O -0.51106(12) -0.7396(11) -0.2952(3) 0.0999(17) Uani 1 d
C00B C -0.55680(14) -0.3827(11) -0.4707(3) 0.0484(12) Uani 1 d
C00C C -0.61372(16) -0.3356(11) -0.8699(3) 0.0569(14) Uani 1 d
C00D C -0.63354(13) -0.4948(10) -0.7301(3) 0.0468(12) Uani 1 d
H00D H -0.6393 -0.3064 -0.7233 0.056 Uiso 1 calc
C00E C -0.54794(18) -0.7777(12) -0.2817(3) 0.0628(15) Uani 1 d
C00F C -0.54698(14) -0.4129(12) -0.5627(3) 0.0554(13) Uani 1 d
H00A H -0.5269 -0.2863 -0.5741 0.066 Uiso 1 calc
H00B H -0.5367 -0.5891 -0.5705 0.066 Uiso 1 calc
C00G C -0.70500(17) -0.5395(13) -0.7759(4) 0.0700(17) Uani 1 d
C00H C -0.57566(14) -0.6181(11) -0.3410(3) 0.0534(13) Uani 1 d
H00H H -0.5755 -0.4369 -0.3182 0.064 Uiso 1 calc
C00I C -0.67060(16) -0.6514(12) -0.7203(3) 0.0680(16) Uani 1 d
H00C H -0.6666 -0.8338 -0.7371 0.082 Uiso 1 calc
H00E H -0.6761 -0.6499 -0.6593 0.082 Uiso 1 calc
C00J C -0.5943(2) -0.2477(12) -1.0168(3) 0.080(2) Uani 1 d
C00K C -0.55947(19) -0.0780(15) -0.9863(4) 0.091(2) Uani 1 d
H00F H -0.5668 0.0472 -0.9436 0.137 Uiso 1 calc
H00G H -0.5506 0.0150 -1.0355 0.137 Uiso 1 calc
H00I H -0.5389 -0.1887 -0.9605 0.137 Uiso 1 calc
C00L C -0.64779(17) -0.5390(13) -0.3728(4) 0.0674(16) Uani 1 d
C00M C -0.61694(16) -0.7276(13) -0.3386(4) 0.0726(17) Uani 1 d
H00J H -0.6193 -0.8887 -0.3732 0.087 Uiso 1 calc
H00K H -0.6211 -0.7731 -0.2786 0.087 Uiso 1 calc
C00N C -0.6651(2) -0.3702(17) -0.3186(5) 0.095(2) Uani 1 d
H00N H -0.6572 -0.3743 -0.2589 0.113 Uiso 1 calc
C00O C -0.72534(19) -0.3327(16) -0.7466(5) 0.093(2) Uani 1 d
H00O H -0.7178 -0.2629 -0.6915 0.112 Uiso 1 calc
C00P C -0.6299(2) -0.0914(16) -1.0462(4) 0.109(3) Uani 1 d
H00L H -0.6521 -0.2064 -1.0514 0.163 Uiso 1 calc
H00M H -0.6266 -0.0117 -1.1020 0.163 Uiso 1 calc
H00P H -0.6337 0.0445 -1.0039 0.163 Uiso 1 calc
C00Q C -0.7182(2) -0.6386(16) -0.8554(5) 0.105(2) Uani 1 d
H00Q H -0.7053 -0.7816 -0.8778 0.126 Uiso 1 calc
C00R C -0.6938(3) -0.193(2) -0.3487(8) 0.134(4) Uani 1 d
H00R H -0.7049 -0.0802 -0.3099 0.160 Uiso 1 calc
C00S C -0.7507(3) -0.531(2) -0.9047(7) 0.132(3) Uani 1 d
H00S H -0.7591 -0.6014 -0.9593 0.159 Uiso 1 calc
C00T C -0.7692(3) -0.331(2) -0.8726(8) 0.129(4) Uani 1 d
H00T H -0.7913 -0.2641 -0.9043 0.155 Uiso 1 calc
C00U C -0.7572(2) -0.2206(18) -0.7965(7) 0.113(3) Uani 1 d
H00U H -0.7697 -0.0720 -0.7765 0.136 Uiso 1 calc
C00V C -0.6600(2) -0.519(2) -0.4588(5) 0.144(4) Uani 1 d
H00V H -0.6494 -0.6301 -0.4990 0.173 Uiso 1 calc
C00W C -0.5831(3) -0.4392(16) -1.0870(4) 0.164(5) Uani 1 d
H00W H -0.5633 -0.5572 -1.0623 0.246 Uiso 1 calc
H00X H -0.5735 -0.3417 -1.1344 0.246 Uiso 1 calc
H00Y H -0.6056 -0.5397 -1.1087 0.246 Uiso 1 calc
C00X C -0.7052(3) -0.188(3) -0.4338(9) 0.165(5) Uani 1 d
H00Z H -0.7256 -0.0769 -0.4545 0.197 Uiso 1 calc
C00Y C -0.4821(2) -0.877(3) -0.2366(5) 0.161(5) Uani 1 d
H00 H -0.4575 -0.8764 -0.2616 0.242 Uiso 1 calc
H H -0.4903 -1.0566 -0.2289 0.242 Uiso 1 calc
HA H -0.4795 -0.7893 -0.1808 0.242 Uiso 1 calc
C00Z C -0.6882(4) -0.335(4) -0.4883(7) 0.251(10) Uani 1 d
H0AA H -0.6950 -0.3177 -0.5482 0.301 Uiso 1 calc

loop_
_atom_site_aniso_label
_atom_site_aniso_U_11
_atom_site_aniso_U_22
_atom_site_aniso_U_33
_atom_site_aniso_U_23
_atom_site_aniso_U_13
_atom_site_aniso_U_12
O001 0.103(3) 0.027(2) 0.079(3) 0.0093(19) 0.003(2) 0.011(2)
N002 0.077(3) 0.026(2) 0.047(2) 0.0017(19) 0.008(2) 0.007(2)
O003 0.125(3) 0.031(2) 0.062(2) -0.0052(19) 0.017(2) -0.002(2)
O004 0.142(4) 0.028(2) 0.070(2) -0.004(2) 0.034(2) -0.001(2)
N005 0.074(3) 0.028(2) 0.047(2) -0.004(2) 0.010(2) 0.000(2)
O006 0.163(4) 0.032(2) 0.050(2) 0.0001(18) 0.037(2) -0.001(2)
N007 0.073(3) 0.031(2) 0.048(2) 0.002(2) 0.001(2) 0.000(2)
O008 0.108(3) 0.087(3) 0.079(3) 0.037(3) 0.026(2) 0.010(3)
C009 0.067(3) 0.041(3) 0.040(3) 0.008(2) 0.014(2) 0.009(3)
O00A 0.076(3) 0.135(5) 0.087(3) 0.053(3) 0.002(2) -0.009(3)
C00B 0.069(3) 0.035(3) 0.040(3) -0.001(3) -0.002(2) 0.005(3)
C00C 0.083(4) 0.043(4) 0.046(3) -0.001(3) 0.013(3) -0.008(3)
C00D 0.064(3) 0.032(3) 0.046(3) -0.001(2) 0.011(2) -0.003(2)
C00E 0.082(4) 0.057(4) 0.051(3) 0.012(3) 0.016(3) -0.005(3)
C00F 0.064(3) 0.051(3) 0.050(3) -0.001(3) -0.002(2) 0.002(3)
C00G 0.070(4) 0.059(4) 0.083(4) -0.001(4) 0.015(3) -0.010(4)
C00H 0.077(4) 0.039(3) 0.046(3) -0.003(3) 0.016(3) -0.002(3)
C00I 0.083(4) 0.054(4) 0.069(4) 0.002(3) 0.018(3) -0.003(3)
C00J 0.164(6) 0.035(3) 0.044(3) 0.008(3) 0.031(4) -0.011(4)
C00K 0.120(5) 0.076(5) 0.081(4) 0.021(4) 0.030(4) 0.002(5)
C00L 0.071(4) 0.063(4) 0.071(4) -0.005(3) 0.023(3) -0.002(3)
C00M 0.076(4) 0.059(4) 0.085(4) 0.002(3) 0.019(3) -0.008(3)
C00N 0.090(5) 0.094(6) 0.104(5) -0.018(5) 0.030(4) -0.009(5)
C00O 0.073(4) 0.089(6) 0.118(6) 0.006(5) 0.010(4) 0.007(5)
C00P 0.140(6) 0.082(6) 0.097(5) 0.036(5) -0.025(5) -0.023(5)
C00Q 0.112(6) 0.079(6) 0.120(6) -0.008(5) -0.006(5) 0.017(5)
C00R 0.091(6) 0.108(8) 0.207(11) -0.026(8) 0.048(7) 0.016(6)
C00S 0.125(8) 0.119(9) 0.145(8) 0.013(7) -0.036(6) -0.004(7)
C00T 0.100(6) 0.122(10) 0.161(10) 0.014(8) -0.015(6) -0.004(7)
C00U 0.083(5) 0.089(7) 0.172(8) 0.009(7) 0.037(5) 0.018(5)
C00V 0.132(7) 0.214(12) 0.085(6) -0.017(7) 0.007(5) 0.077(8)
C00W 0.369(15) 0.066(5) 0.072(5) -0.003(4) 0.111(7) -0.024(8)
C00X 0.114(8) 0.177(13) 0.202(13) 0.045(12) 0.013(9) 0.050(8)
C00Y 0.084(5) 0.259(13) 0.137(7) 0.105(8) -0.010(5) 0.034(7)
C00Z 0.190(12) 0.43(3) 0.124(9) 0.012(12) -0.011(8) 0.198(16)

loop_
_atom_type_symbol
_atom_type_description
_atom_type_scat_dispersion_real
_atom_type_scat_dispersion_imag
_atom_type_scat_source
C C 0.0033 0.0016 'International Tables Vol C Tables 4.2.6.8 and 6.1.1.4'
H H 0.0000 0.0000 'International Tables Vol C Tables 4.2.6.8 and 6.1.1.4'
N N 0.0061 0.0033 'International Tables Vol C Tables 4.2.6.8 and 6.1.1.4'
O O 0.0106 0.0060 'International Tables Vol C Tables 4.2.6.8 and 6.1.1.4'

loop_
_geom_angle_atom_site_label_1
_geom_angle_atom_site_label_2
_geom_angle_atom_site_label_3
_geom_angle
C00C N002 H002 118.5
C00C N002 C00D 123.0(4)
C00D N002 H002 118.5
C00B N005 H005 117.9
C00B N005 C00H 124.2(4)
C00H N005 H005 117.9
C00C O006 C00J 121.3(4)
C009 N007 H007 118.4
C009 N007 C00F 123.2(4)
C00F N007 H007 118.4
O001 C009 N007 121.7(5)
O001 C009 C00D 121.9(5)
N007 C009 C00D 116.5(4)
C00E O00A C00Y 116.8(5)
O003 C00B N005 122.2(4)
O003 C00B C00F 121.8(5)
N005 C00B C00F 116.0(5)
O004 C00C N002 124.1(5)
O004 C00C O006 125.3(5)
O006 C00C N002 110.5(5)
N002 C00D C009 109.2(4)
N002 C00D H00D 108.3
N002 C00D C00I 111.1(4)
C009 C00D H00D 108.3
C009 C00D C00I 111.5(4)
C00I C00D H00D 108.3
O008 C00E O00A 120.6(6)
O008 C00E C00H 125.9(6)
O00A C00E C00H 113.5(5)
N007 C00F C00B 112.1(4)
N007 C00F H00A 109.2
N007 C00F H00B 109.2
C00B C00F H00A 109.2
C00B C00F H00B 109.2
H00A C00F H00B 107.9
C00O C00G C00I 120.4(6)
C00Q C00G C00I 123.5(6)
C00Q C00G C00O 116.1(7)
N005 C00H C00E 111.5(4)
N005 C00H H00H 107.7
N005 C00H C00M 112.3(4)
C00E C00H H00H 107.7
C00E C00H C00M 109.7(5)
C00M C00H H00H 107.7
C00D C00I H00C 109.2
C00D C00I H00E 109.2
C00G C00I C00D 112.0(5)
C00G C00I H00C 109.2
C00G C00I H00E 109.2
H00C C00I H00E 107.9
O006 C00J C00K 108.9(5)
O006 C00J C00P 109.8(6)
O006 C00J C00W 102.3(5)
C00K C00J C00W 109.5(6)
C00P C00J C00K 113.6(5)
C00P C00J C00W 112.1(6)
C00J C00K H00F 109.5
C00J C00K H00G 109.5
C00J C00K H00I 109.5
H00F C00K H00G 109.5
H00F C00K H00I 109.5
H00G C00K H00I 109.5
C00N C00L C00M 121.7(6)
C00V C00L C00M 122.8(6)
C00V C00L C00N 115.6(7)
C00H C00M H00J 108.9
C00H C00M H00K 108.9
C00L C00M C00H 113.4(5)
C00L C00M H00J 108.9
C00L C00M H00K 108.9
H00J C00M H00K 107.7
C00L C00N H00N 118.6
C00L C00N C00R 122.8(8)
C00R C00N H00N 118.6
C00G C00O H00O 118.8
C00G C00O C00U 122.4(8)
C00U C00O H00O 118.8
C00J C00P H00L 109.5
C00J C00P H00M 109.5
C00J C00P H00P 109.5
H00L C00P H00M 109.5
H00L C00P H00P 109.5
H00M C00P H00P 109.5
C00G C00Q H00Q 119.1
C00G C00Q C00S 121.9(8)
C00S C00Q H00Q 119.1
C00N C00R H00R 120.6
C00X C00R C00N 118.8(10)
C00X C00R H00R 120.6
C00Q C00S H00S 120.5
C00T C00S C00Q 119.1(10)
C00T C00S H00S 120.5
C00S C00T H00T 119.0
C00S C00T C00U 122.0(10)
C00U C00T H00T 119.0
C00O C00U H00U 120.7
C00T C00U C00O 118.5(9)
C00T C00U H00U 120.7
C00L C00V H00V 119.5
C00L C00V C00Z 120.9(9)
C00Z C00V H00V 119.5
C00J C00W H00W 109.5
C00J C00W H00X 109.5
C00J C00W H00Y 109.5
H00W C00W H00X 109.5
H00W C00W H00Y 109.5
H00X C00W H00Y 109.5
C00R C00X H00Z 119.8
C00Z C00X C00R 120.4(12)
C00Z C00X H00Z 119.8
O00A C00Y H00 109.5
O00A C00Y H 109.5
O00A C00Y HA 109.5
H00 C00Y H 109.5
H00 C00Y HA 109.5
H C00Y HA 109.5
C00V C00Z H0AA 119.4
C00X C00Z C00V 121.3(11)
C00X C00Z H0AA 119.4

loop_
_geom_bond_atom_site_label_1
_geom_bond_atom_site_label_2
_geom_bond_distance
O001 C009 1.239(6)
N002 H002 0.8600
N002 C00C 1.330(6)
N002 C00D 1.446(5)
O003 C00B 1.212(6)
O004 C00C 1.209(6)
N005 H005 0.8600
N005 C00B 1.340(6)
N005 C00H 1.431(5)
O006 C00C 1.326(6)
O006 C00J 1.474(6)
N007 H007 0.8600
N007 C009 1.332(6)
N007 C00F 1.438(5)
O008 C00E 1.201(6)
C009 C00D 1.505(6)
O00A C00E 1.320(6)
O00A C00Y 1.457(8)
C00B C00F 1.485(6)
C00D H00D 0.9800
C00D C00I 1.521(7)
C00E C00H 1.495(7)
C00F H00A 0.9700
C00F H00B 0.9700
C00G C00I 1.507(8)
C00G C00O 1.356(9)
C00G C00Q 1.355(8)
C00H H00H 0.9800
C00H C00M 1.530(7)
C00I H00C 0.9700
C00I H00E 0.9700
C00J C00K 1.515(9)
C00J C00P 1.493(9)
C00J C00W 1.521(8)
C00K H00F 0.9600
C00K H00G 0.9600
C00K H00I 0.9600
C00L C00M 1.488(8)
C00L C00N 1.363(8)
C00L C00V 1.350(8)
C00M H00J 0.9700
C00M H00K 0.9700
C00N H00N 0.9300
C00N C00R 1.382(12)
C00O H00O 0.9300
C00O C00U 1.400(10)
C00P H00L 0.9600
C00P H00M 0.9600
C00P H00P 0.9600
C00Q H00Q 0.9300
C00Q C00S 1.405(10)
C00R H00R 0.9300
C00R C00X 1.328(11)
C00S H00S 0.9300
C00S C00T 1.315(12)
C00T H00T 0.9300
C00T C00U 1.323(11)
C00U H00U 0.9300
C00V H00V 0.9300
C00V C00Z 1.392(14)
C00W H00W 0.9600
C00W H00X 0.9600
C00W H00Y 0.9600
C00X H00Z 0.9300
C00X C00Z 1.297(15)
C00Y H00 0.9600
C00Y H 0.9600
C00Y HA 0.9600
C00Z H0AA 0.9300

loop_
_geom_torsion_atom_site_label_1
_geom_torsion_atom_site_label_2
_geom_torsion_atom_site_label_3
_geom_torsion_atom_site_label_4
_geom_torsion
O001 C009 C00D N002 -80.0(6)
O001 C009 C00D C00I 43.1(6)
N002 C00D C00I C00G -70.1(6)
O003 C00B C00F N007 -83.2(6)
N005 C00B C00F N007 97.5(5)
N005 C00H C00M C00L -73.0(6)
N007 C009 C00D N002 98.3(5)
N007 C009 C00D C00I -138.5(4)
O008 C00E C00H N005 -142.2(6)
O008 C00E C00H C00M -17.2(8)
C009 N007 C00F C00B -97.5(6)
C009 C00D C00I C00G 167.9(5)
O00A C00E C00H N005 39.7(7)
O00A C00E C00H C00M 164.7(5)
C00B N005 C00H C00E -122.4(5)
C00B N005 C00H C00M 114.1(6)
C00C N002 C00D C009 -112.3(5)
C00C N002 C00D C00I 124.3(5)
C00C O006 C00J C00K 63.9(7)
C00C O006 C00J C00P -61.1(7)
C00C O006 C00J C00W 179.7(6)
C00D N002 C00C O004 5.1(8)
C00D N002 C00C O006 -177.7(4)
C00E C00H C00M C00L 162.4(5)
C00F N007 C009 O001 3.2(7)
C00F N007 C009 C00D -175.2(4)
C00G C00O C00U C00T 4.0(12)
C00G C00Q C00S C00T -0.6(14)
C00H N005 C00B O003 4.1(8)
C00H N005 C00B C00F -176.6(4)
C00I C00G C00O C00U 179.3(6)
C00I C00G C00Q C00S 179.0(7)
C00J O006 C00C N002 179.6(5)
C00J O006 C00C O004 -3.3(10)
C00L C00N C00R C00X 0.3(15)
C00L C00V C00Z C00X -4(2)
C00M C00L C00N C00R 180.0(7)
C00M C00L C00V C00Z -178.3(10)
C00N C00L C00M C00H -92.7(7)
C00N C00L C00V C00Z 0.4(14)
C00N C00R C00X C00Z -4(2)
C00O C00G C00I C00D -83.2(6)
C00O C00G C00Q C00S 0.6(11)
C00Q C00G C00I C00D 98.5(7)
C00Q C00G C00O C00U -2.3(10)
C00Q C00S C00T C00U 2.3(16)
C00R C00X C00Z C00V 6(3)
C00S C00T C00U C00O -4.0(15)
C00V C00L C00M C00H 85.9(8)
C00V C00L C00N C00R 1.3(11)
C00Y O00A C00E O008 -1.5(10)
C00Y O00A C00E C00H 176.7(7)
